data_4335052
loop_
_publ_author_name
'Peter Comba'
'Michael Morgen'
'Hubert Wadepohl'

_publ_section_title
;
 Tuning of the Properties of Transition-Metal Bispidine Complexes by
 Variation of the Basicity of the Aromatic Donor Groups
;
_journal_name_full 'Inorganic Chemistry'
_journal_page_first 6481
_journal_page_last 6501
_journal_paper_doi 10.1021/ic4004214
_journal_volume 52
_journal_year 2013
_chemical_formula_sum 'C22 H25 N3 O5'
_chemical_formula_weight 411.45
_space_group_IT_number 14
_symmetry_cell_setting monoclinic
_symmetry_Int_Tables_number 14
_symmetry_space_group_name_Hall '-P 2ybc'
_symmetry_space_group_name_H-M 'P 1 21/c 1'
_atom_sites_solution_hydrogens geom
_atom_sites_solution_primary dual
_atom_sites_solution_secondary difmap
_audit_block_code co_mimo38
_audit_creation_method SHELXL-97
_audit_update_record 'Fri Nov 11 11:21:36 CET 2011'
_cell_angle_alpha 90.00
_cell_angle_beta 92.285(12)
_cell_angle_gamma 90.00
_cell_formula_units_Z 4
_cell_length_a 10.940(6)
_cell_length_b 9.683(4)
_cell_length_c 19.738(9)
_cell_measurement_reflns_used 7040
_cell_measurement_temperature 100(2)
_cell_measurement_theta_max 30.13
_cell_measurement_theta_min 2.34
_cell_volume 2089.2(17)
_computing_cell_refinement
;
SAINT (Bruker AXS, 1997-2008). Includes estimated systematic errors
 of the unit cell constants from Monte Carlo simulations.
;
_computing_data_collection 'SMART-5.631 (Bruker AXS, 2003)'
_computing_data_reduction 'SAINT (Bruker AXS, 1997-2008)'
_computing_publication_material 'SHELXL-97 (Sheldrick, 1997)'
_computing_structure_refinement 'SHELXL-97 (Sheldrick, 1997)'
_computing_structure_solution 'SUPERFLIP (Palatinus, 2007-2009)'
_diffrn_ambient_environment 'perfluoro polyether oil'
_diffrn_ambient_temperature 100(2)
_diffrn_detector 'CCD plate'
_diffrn_detector_area_resol_mean 8.19
_diffrn_detector_type CCD-PXL-KAF2
_diffrn_measured_fraction_theta_full 0.995
_diffrn_measured_fraction_theta_max 0.995
_diffrn_measurement_device 'three-circle diffractometer'
_diffrn_measurement_device_type 'Bruker AXS Smart 1000'
_diffrn_measurement_method '\f- and \w-scans'
_diffrn_measurement_specimen_support 'polyimid foil'
_diffrn_radiation_monochromator graphite
_diffrn_radiation_probe x-ray
_diffrn_radiation_type MoK\a
_diffrn_radiation_wavelength 0.71073
_diffrn_reflns_av_R_equivalents 0.0618
_diffrn_reflns_av_sigmaI/netI 0.0395
_diffrn_reflns_limit_h_max 15
_diffrn_reflns_limit_h_min -15
_diffrn_reflns_limit_k_max 13
_diffrn_reflns_limit_k_min 0
_diffrn_reflns_limit_l_max 28
_diffrn_reflns_limit_l_min 0
_diffrn_reflns_number 50624
_diffrn_reflns_theta_full 30.51
_diffrn_reflns_theta_max 30.57
_diffrn_reflns_theta_min 2.07
_diffrn_source 'fine-focus sealed tube (Mo)'
_exptl_absorpt_coefficient_mu 0.094
_exptl_absorpt_correction_T_max 0.8622
_exptl_absorpt_correction_T_min 0.8179
_exptl_absorpt_correction_type multi-scan
_exptl_absorpt_process_details
;
multi-scan from symmetry-related measurements (Blessing 1995)
SADABS (Sheldrick & Bruker AXS, 2004-2008)
;
_exptl_crystal_colour colourless
_exptl_crystal_density_diffrn 1.308
_exptl_crystal_description irregular
_exptl_crystal_F_000 872
_exptl_crystal_size_max 0.18
_exptl_crystal_size_mid 0.14
_exptl_crystal_size_min 0.08
_refine_diff_density_max 0.464
_refine_diff_density_min -0.265
_refine_diff_density_rms 0.059
_refine_ls_abs_structure_details 'Flack H D (1983), Acta Cryst. A39, 876-881'
_refine_ls_extinction_method none
_refine_ls_goodness_of_fit_ref 1.019
_refine_ls_hydrogen_treatment mixed
_refine_ls_matrix_type full
_refine_ls_number_parameters 306
_refine_ls_number_reflns 6382
_refine_ls_number_restraints 0
_refine_ls_restrained_S_all 1.019
_refine_ls_R_factor_all 0.0777
_refine_ls_R_factor_gt 0.0485
_refine_ls_shift/su_max 0.000
_refine_ls_shift/su_mean 0.000
_refine_ls_structure_factor_coef Fsqd
_refine_ls_weighting_details 'calc w=1/[\s^2^(Fo^2^)+(0.0613P)^2^+0.9883P] where P=(Fo^2^+2Fc^2^)/3'
_refine_ls_weighting_scheme calc
_refine_ls_wR_factor_gt 0.1177
_refine_ls_wR_factor_ref 0.1355
_reflns_number_gt 4533
_reflns_number_total 6382
_reflns_threshold_expression >2sigma(I)
_cod_data_source_file ic4004214_si_002_3.cif
_cod_data_source_block co_mimo38
_cod_original_sg_symbol_H-M 'P 21/c'
_cod_database_code 4335052
_audit_block_refno 1363

loop_
_symmetry_equiv_pos_as_xyz
'x, y, z'
'-x, y+1/2, -z+1/2'
'-x, -y, -z'
'x, -y-1/2, z-1/2'

loop_
_atom_site_label
_atom_site_type_symbol
_atom_site_fract_x
_atom_site_fract_y
_atom_site_fract_z
_atom_site_U_iso_or_equiv
_atom_site_adp_type
_atom_site_occupancy
_atom_site_symmetry_multiplicity
_atom_site_calc_flag
_atom_site_refinement_flags
O1 O -0.05426(9) 0.77596(11) 0.49074(5) 0.0232(2) Uani 1 1 d .
O2 O 0.11928(9) 0.69761(11) 0.54227(5) 0.0205(2) Uani 1 1 d .
O3 O 0.13121(10) 0.93957(11) 0.25089(5) 0.0211(2) Uani 1 1 d .
O4 O 0.04027(9) 1.13944(11) 0.27677(5) 0.0203(2) Uani 1 1 d .
O5 O -0.03281(9) 0.96317(11) 0.39915(5) 0.0209(2) Uani 1 1 d .
H5 H -0.0646(18) 0.907(2) 0.4283(10) 0.031 Uiso 1 1 d .
N1 N 0.24153(11) 0.60275(13) 0.41127(6) 0.0219(3) Uani 1 1 d .
N2 N 0.32915(12) 1.16311(13) 0.28391(6) 0.0223(3) Uani 1 1 d .
N3 N 0.34369(10) 0.94991(12) 0.43354(5) 0.0148(2) Uani 1 1 d .
C1 C 0.13901(12) 0.85058(14) 0.45253(7) 0.0151(2) Uani 1 1 d .
C2 C 0.27643(12) 0.83330(14) 0.46144(7) 0.0150(2) Uani 1 1 d .
H2 H 0.2977(15) 0.8322(17) 0.5116(9) 0.018 Uiso 1 1 d .
C4 C 0.29597(12) 0.97969(14) 0.36486(6) 0.0143(2) Uani 1 1 d .
H4 H 0.2911(15) 0.8901(18) 0.3396(8) 0.017 Uiso 1 1 d .
C5 C 0.16332(12) 1.03256(14) 0.36310(6) 0.0145(2) Uani 1 1 d .
H5A H 0.1598(15) 1.1302(18) 0.3803(8) 0.017 Uiso 1 1 d .
C6 C 0.08854(12) 0.94158(14) 0.40761(7) 0.0157(2) Uani 1 1 d .
C7 C 0.05837(12) 0.77237(14) 0.49554(7) 0.0171(3) Uani 1 1 d .
C8 C 0.04684(14) 0.61946(17) 0.58830(8) 0.0258(3) Uani 1 1 d .
H8A H -0.0111 0.5610 0.5623 0.039 Uiso 1 1 calc R
H8B H 0.0017 0.6830 0.6168 0.039 Uiso 1 1 calc R
H8C H 0.1007 0.5613 0.6171 0.039 Uiso 1 1 calc R
C9 C 0.11128(12) 1.03083(14) 0.29048(7) 0.0161(3) Uani 1 1 d .
C10 C -0.00765(16) 1.14590(18) 0.20727(7) 0.0269(3) Uani 1 1 d .
H10A H 0.0599 1.1590 0.1768 0.040 Uiso 1 1 calc R
H10B H -0.0649 1.2235 0.2023 0.040 Uiso 1 1 calc R
H10C H -0.0504 1.0596 0.1958 0.040 Uiso 1 1 calc R
C11 C 0.32351(12) 0.69720(14) 0.43266(7) 0.0155(2) Uani 1 1 d .
C12 C 0.44931(13) 0.67457(15) 0.43239(7) 0.0187(3) Uani 1 1 d .
H12 H 0.5029(16) 0.7479(19) 0.4493(9) 0.022 Uiso 1 1 d .
C13 C 0.49477(13) 0.54883(15) 0.41046(7) 0.0205(3) Uani 1 1 d .
C14 C 0.40965(15) 0.45032(16) 0.38947(8) 0.0251(3) Uani 1 1 d .
H14 H 0.4353(18) 0.360(2) 0.3740(10) 0.030 Uiso 1 1 d .
C15 C 0.28650(15) 0.48136(17) 0.39012(9) 0.0275(3) Uani 1 1 d .
H15 H 0.2261(18) 0.409(2) 0.3737(10) 0.033 Uiso 1 1 d .
C16 C 0.62991(14) 0.52138(18) 0.40875(9) 0.0295(3) Uani 1 1 d .
H16A H 0.6561 0.5286 0.3620 0.044 Uiso 1 1 calc R
H16B H 0.6474 0.4283 0.4260 0.044 Uiso 1 1 calc R
H16C H 0.6743 0.5894 0.4371 0.044 Uiso 1 1 calc R
C17 C 0.38161(12) 1.07291(14) 0.32738(7) 0.0164(3) Uani 1 1 d .
C18 C 0.50762(13) 1.05871(15) 0.33659(7) 0.0190(3) Uani 1 1 d .
H18 H 0.5424(16) 0.9930(19) 0.3701(9) 0.023 Uiso 1 1 d .
C19 C 0.58563(14) 1.14067(16) 0.29944(8) 0.0236(3) Uani 1 1 d .
C20 C 0.53052(15) 1.23306(18) 0.25365(8) 0.0289(3) Uani 1 1 d .
H20 H 0.5792(18) 1.296(2) 0.2250(10) 0.035 Uiso 1 1 d .
C21 C 0.40457(16) 1.24050(18) 0.24763(8) 0.0292(3) Uani 1 1 d .
H21 H 0.3636(18) 1.308(2) 0.2171(10) 0.035 Uiso 1 1 d .
C22 C 0.72213(15) 1.1281(2) 0.30781(10) 0.0352(4) Uani 1 1 d .
H22A H 0.7441 1.0969 0.3539 0.053 Uiso 1 1 calc R
H22B H 0.7598 1.2182 0.2999 0.053 Uiso 1 1 calc R
H22C H 0.7516 1.0610 0.2751 0.053 Uiso 1 1 calc R
C23 C 0.34370(13) 1.07032(15) 0.47812(7) 0.0187(3) Uani 1 1 d .
H23A H 0.2592 1.0956 0.4873 0.028 Uiso 1 1 calc R
H23B H 0.3839 1.1478 0.4561 0.028 Uiso 1 1 calc R
H23C H 0.3880 1.0483 0.5209 0.028 Uiso 1 1 calc R

loop_
_atom_site_aniso_label
_atom_site_aniso_U_11
_atom_site_aniso_U_22
_atom_site_aniso_U_33
_atom_site_aniso_U_23
_atom_site_aniso_U_13
_atom_site_aniso_U_12
O1 0.0154(5) 0.0267(5) 0.0279(5) 0.0050(4) 0.0043(4) 0.0004(4)
O2 0.0185(5) 0.0233(5) 0.0200(5) 0.0078(4) 0.0041(4) 0.0008(4)
O3 0.0263(5) 0.0189(5) 0.0179(5) -0.0023(4) -0.0025(4) 0.0025(4)
O4 0.0238(5) 0.0213(5) 0.0156(5) 0.0008(4) -0.0018(4) 0.0075(4)
O5 0.0138(5) 0.0256(5) 0.0235(5) 0.0049(4) 0.0014(4) 0.0035(4)
N1 0.0194(6) 0.0187(6) 0.0275(6) -0.0027(5) 0.0001(5) -0.0005(5)
N2 0.0248(6) 0.0208(6) 0.0214(6) 0.0047(5) 0.0019(5) -0.0014(5)
N3 0.0169(5) 0.0146(5) 0.0130(5) 0.0006(4) 0.0003(4) -0.0011(4)
C1 0.0140(6) 0.0165(6) 0.0151(6) 0.0007(5) 0.0026(4) -0.0001(5)
C2 0.0143(6) 0.0161(6) 0.0145(6) 0.0016(5) 0.0009(5) -0.0004(5)
C4 0.0151(6) 0.0144(6) 0.0134(5) 0.0004(4) 0.0003(4) 0.0005(5)
C5 0.0156(6) 0.0137(6) 0.0142(6) -0.0003(4) 0.0005(4) 0.0011(5)
C6 0.0149(6) 0.0170(6) 0.0153(6) -0.0021(5) 0.0015(5) 0.0011(5)
C7 0.0171(6) 0.0175(6) 0.0169(6) 0.0003(5) 0.0031(5) 0.0019(5)
C8 0.0241(7) 0.0279(8) 0.0260(7) 0.0105(6) 0.0078(6) 0.0006(6)
C9 0.0155(6) 0.0164(6) 0.0165(6) 0.0018(5) 0.0004(5) -0.0003(5)
C10 0.0336(8) 0.0312(8) 0.0154(6) 0.0020(6) -0.0034(6) 0.0129(7)
C11 0.0160(6) 0.0151(6) 0.0156(6) 0.0029(5) 0.0017(5) 0.0018(5)
C12 0.0160(6) 0.0185(6) 0.0217(6) -0.0004(5) -0.0007(5) 0.0003(5)
C13 0.0191(7) 0.0219(7) 0.0207(6) 0.0020(5) 0.0022(5) 0.0045(5)
C14 0.0258(8) 0.0183(7) 0.0314(8) -0.0032(6) 0.0028(6) 0.0035(6)
C15 0.0233(7) 0.0202(7) 0.0389(9) -0.0062(6) -0.0005(6) -0.0025(6)
C16 0.0199(7) 0.0292(8) 0.0396(9) -0.0003(7) 0.0031(6) 0.0078(6)
C17 0.0189(6) 0.0159(6) 0.0147(6) -0.0005(5) 0.0030(5) -0.0020(5)
C18 0.0194(6) 0.0196(7) 0.0182(6) -0.0005(5) 0.0031(5) -0.0013(5)
C19 0.0222(7) 0.0244(7) 0.0250(7) -0.0022(6) 0.0083(6) -0.0041(6)
C20 0.0322(8) 0.0268(8) 0.0287(8) 0.0058(6) 0.0111(7) -0.0058(7)
C21 0.0334(9) 0.0271(8) 0.0275(8) 0.0108(6) 0.0040(6) -0.0027(7)
C22 0.0224(8) 0.0399(10) 0.0441(10) 0.0041(8) 0.0110(7) -0.0045(7)
C23 0.0213(7) 0.0186(6) 0.0160(6) -0.0032(5) -0.0010(5) -0.0020(5)

loop_
_atom_type_symbol
_atom_type_description
_atom_type_scat_dispersion_real
_atom_type_scat_dispersion_imag
_atom_type_scat_source
C C 0.0033 0.0016 'International Tables Vol C Tables 4.2.6.8 and 6.1.1.4'
H H 0.0000 0.0000 'International Tables Vol C Tables 4.2.6.8 and 6.1.1.4'
N N 0.0061 0.0033 'International Tables Vol C Tables 4.2.6.8 and 6.1.1.4'
O O 0.0106 0.0060 'International Tables Vol C Tables 4.2.6.8 and 6.1.1.4'

loop_
_geom_angle_atom_site_label_1
_geom_angle_atom_site_label_2
_geom_angle_atom_site_label_3
_geom_angle
C7 O2 C8 116.69(11)
C9 O4 C10 114.40(11)
C6 O5 H5 103.7(13)
C11 N1 C15 116.48(13)
C17 N2 C21 116.72(14)
C23 N3 C4 113.12(11)
C23 N3 C2 112.10(11)
C4 N3 C2 109.52(10)
C6 C1 C7 118.61(12)
C6 C1 C2 121.67(12)
C7 C1 C2 119.65(12)
N3 C2 C1 112.43(11)
N3 C2 C11 109.98(11)
C1 C2 C11 113.48(11)
N3 C2 H2 106.1(10)
C1 C2 H2 107.7(9)
C11 C2 H2 106.7(10)
N3 C4 C17 111.43(11)
N3 C4 C5 112.86(11)
C17 C4 C5 113.08(11)
N3 C4 H4 107.5(10)
C17 C4 H4 107.1(10)
C5 C4 H4 104.2(10)
C6 C5 C9 110.56(11)
C6 C5 C4 109.00(11)
C9 C5 C4 109.57(11)
C6 C5 H5A 108.9(10)
C9 C5 H5A 108.0(10)
C4 C5 H5A 110.7(10)
O5 C6 C1 123.83(12)
O5 C6 C5 113.06(12)
C1 C6 C5 123.08(12)
O1 C7 O2 122.71(12)
O1 C7 C1 124.46(13)
O2 C7 C1 112.82(12)
O2 C8 H8A 109.5
O2 C8 H8B 109.5
H8A C8 H8B 109.5
O2 C8 H8C 109.5
H8A C8 H8C 109.5
H8B C8 H8C 109.5
O3 C9 O4 124.58(13)
O3 C9 C5 123.27(12)
O4 C9 C5 112.14(11)
O4 C10 H10A 109.5
O4 C10 H10B 109.5
H10A C10 H10B 109.5
O4 C10 H10C 109.5
H10A C10 H10C 109.5
H10B C10 H10C 109.5
N1 C11 C12 122.76(13)
N1 C11 C2 118.29(12)
C12 C11 C2 118.89(12)
C13 C12 C11 120.28(13)
C13 C12 H12 121.9(10)
C11 C12 H12 117.8(10)
C14 C13 C12 116.84(14)
C14 C13 C16 121.43(14)
C12 C13 C16 121.72(14)
C15 C14 C13 119.47(14)
C15 C14 H14 119.5(12)
C13 C14 H14 121.1(11)
N1 C15 C14 124.15(15)
N1 C15 H15 117.5(11)
C14 C15 H15 118.3(11)
C13 C16 H16A 109.5
C13 C16 H16B 109.5
H16A C16 H16B 109.5
C13 C16 H16C 109.5
H16A C16 H16C 109.5
H16B C16 H16C 109.5
N2 C17 C18 123.12(12)
N2 C17 C4 116.39(12)
C18 C17 C4 120.44(12)
C17 C18 C19 119.95(14)
C17 C18 H18 120.5(10)
C19 C18 H18 119.6(10)
C20 C19 C18 116.67(14)
C20 C19 C22 121.79(14)
C18 C19 C22 121.53(15)
C21 C20 C19 119.65(14)
C21 C20 H20 118.3(12)
C19 C20 H20 122.1(12)
N2 C21 C20 123.88(15)
N2 C21 H21 115.0(12)
C20 C21 H21 121.1(12)
C19 C22 H22A 109.5
C19 C22 H22B 109.5
H22A C22 H22B 109.5
C19 C22 H22C 109.5
H22A C22 H22C 109.5
H22B C22 H22C 109.5
N3 C23 H23A 109.5
N3 C23 H23B 109.5
H23A C23 H23B 109.5
N3 C23 H23C 109.5
H23A C23 H23C 109.5
H23B C23 H23C 109.5

loop_
_geom_bond_atom_site_label_1
_geom_bond_atom_site_label_2
_geom_bond_distance
O1 C7 1.2325(17)
O2 C7 1.3303(17)
O2 C8 1.4434(17)
O3 C9 1.2053(17)
O4 C9 1.3289(17)
O4 C10 1.4503(18)
O5 C6 1.3477(17)
O5 H5 0.87(2)
N1 C11 1.3375(19)
N1 C15 1.347(2)
N2 C17 1.3376(18)
N2 C21 1.343(2)
N3 C23 1.4608(18)
N3 C4 1.4617(17)
N3 C2 1.4669(17)
C1 C6 1.3522(19)
C1 C7 1.4602(19)
C1 C2 1.516(2)
C2 C11 1.5324(19)
C2 H2 1.009(17)
C4 C17 1.5149(19)
C4 C5 1.538(2)
C4 H4 1.001(17)
C5 C6 1.5082(19)
C5 C9 1.5212(19)
C5 H5A 1.006(17)
C8 H8A 0.9800
C8 H8B 0.9800
C8 H8C 0.9800
C10 H10A 0.9800
C10 H10B 0.9800
C10 H10C 0.9800
C11 C12 1.394(2)
C12 C13 1.391(2)
C12 H12 0.972(18)
C13 C14 1.385(2)
C13 C16 1.504(2)
C14 C15 1.381(2)
C14 H14 0.974(19)
C15 H15 1.01(2)
C16 H16A 0.9800
C16 H16B 0.9800
C16 H16C 0.9800
C17 C18 1.390(2)
C18 C19 1.395(2)
C18 H18 0.983(18)
C19 C20 1.392(2)
C19 C22 1.501(2)
C20 C21 1.380(3)
C20 H20 1.00(2)
C21 H21 0.98(2)
C22 H22A 0.9800
C22 H22B 0.9800
C22 H22C 0.9800
C23 H23A 0.9800
C23 H23B 0.9800
C23 H23C 0.9800

loop_
_geom_torsion_atom_site_label_1
_geom_torsion_atom_site_label_2
_geom_torsion_atom_site_label_3
_geom_torsion_atom_site_label_4
_geom_torsion
C23 N3 C2 C1 77.49(14)
C4 N3 C2 C1 -48.91(14)
C23 N3 C2 C11 -155.01(11)
C4 N3 C2 C11 78.59(13)
C6 C1 C2 N3 17.50(18)
C7 C1 C2 N3 -159.50(12)
C6 C1 C2 C11 -108.11(15)
C7 C1 C2 C11 74.89(15)
C23 N3 C4 C17 68.77(14)
C2 N3 C4 C17 -165.41(10)
C23 N3 C4 C5 -59.73(14)
C2 N3 C4 C5 66.09(14)
N3 C4 C5 C6 -46.47(14)
C17 C4 C5 C6 -174.11(10)
N3 C4 C5 C9 -167.58(11)
C17 C4 C5 C9 64.78(14)
C7 C1 C6 O5 -1.2(2)
C2 C1 C6 O5 -178.20(12)
C7 C1 C6 C5 177.01(12)
C2 C1 C6 C5 0.0(2)
C9 C5 C6 O5 -47.47(15)
C4 C5 C6 O5 -167.97(11)
C9 C5 C6 C1 134.17(13)
C4 C5 C6 C1 13.67(17)
C8 O2 C7 O1 -0.2(2)
C8 O2 C7 C1 178.48(12)
C6 C1 C7 O1 5.3(2)
C2 C1 C7 O1 -177.56(13)
C6 C1 C7 O2 -173.30(12)
C2 C1 C7 O2 3.79(18)
C10 O4 C9 O3 -3.7(2)
C10 O4 C9 C5 177.53(12)
C6 C5 C9 O3 -80.67(17)
C4 C5 C9 O3 39.49(18)
C6 C5 C9 O4 98.10(13)
C4 C5 C9 O4 -141.73(11)
C15 N1 C11 C12 1.2(2)
C15 N1 C11 C2 -176.15(13)
N3 C2 C11 N1 -135.07(13)
C1 C2 C11 N1 -8.16(17)
N3 C2 C11 C12 47.51(16)
C1 C2 C11 C12 174.42(12)
N1 C11 C12 C13 -1.2(2)
C2 C11 C12 C13 176.07(12)
C11 C12 C13 C14 0.0(2)
C11 C12 C13 C16 179.31(14)
C12 C13 C14 C15 1.1(2)
C16 C13 C14 C15 -178.19(16)
C11 N1 C15 C14 0.0(2)
C13 C14 C15 N1 -1.2(3)
C21 N2 C17 C18 1.0(2)
C21 N2 C17 C4 -176.25(13)
N3 C4 C17 N2 -145.79(12)
C5 C4 C17 N2 -17.40(17)
N3 C4 C17 C18 36.93(17)
C5 C4 C17 C18 165.31(12)
N2 C17 C18 C19 -0.1(2)
C4 C17 C18 C19 176.98(13)
C17 C18 C19 C20 -0.7(2)
C17 C18 C19 C22 -179.84(14)
C18 C19 C20 C21 0.7(2)
C22 C19 C20 C21 179.80(16)
C17 N2 C21 C20 -1.0(2)
C19 C20 C21 N2 0.2(3)
